data_4300636
loop_
_publ_author_name
'Dickie, Diane A.'
'Schatte, Gabriele'
'Jennings, Michael C.'
'Jenkins, Hilary A.'
'Khoo, Sarah Y. L.'
'Clyburne, Jason A. C.'

_publ_section_title
;
 Structure of Organic and Metal-Organic Networks Based on a
 Bifunctionalm-Terphenyl Carboxylic Acid
;
_journal_issue 4
_journal_name_full 'Inorganic Chemistry'
_journal_page_first 1646
_journal_page_last 1655
_journal_paper_doi 10.1021/ic051690g
_journal_volume 45
_journal_year 2006
_chemical_formula_sum 'C24 H24 O6 Zn'
_chemical_formula_weight 473.80
_space_group_IT_number 2
_symmetry_cell_setting triclinic
_symmetry_space_group_name_Hall '-P 1'
_symmetry_space_group_name_H-M 'P -1'
_cell_angle_alpha 98.866(2)
_cell_angle_beta 90.857(2)
_cell_angle_gamma 95.610(2)
_cell_formula_units_Z 4
_cell_length_a 11.1000(3)
_cell_length_b 13.6800(6)
_cell_length_c 15.7170(6)
_cell_measurement_temperature 295(2)
_cell_volume 2345.69(15)
_diffrn_ambient_temperature 295(2)
_exptl_crystal_density_diffrn 1.342
_cod_depositor_comments
;
 Updating bibliography.

 Antanas Vaitkus,
 2017-07-07

The following automatic conversions were performed:
'_symmetry_cell_setting' value 'Triclinic' changed to 'triclinic'
according to '/home/saulius/struct/CIF-dictionaries/cif_core.dic'
dictionary named 'cif_core.dic' version 2.4.1 from 2010-06-29.

Automatic conversion script
Id: cif_fix_enum 1527 2010-12-29 10:47:43Z saulius 
;
_cod_database_code 4300636

loop_
_symmetry_equiv_pos_as_xyz
'x, y, z'
'-x, -y, -z'

loop_
_atom_site_label
_atom_site_type_symbol
_atom_site_fract_x
_atom_site_fract_y
_atom_site_fract_z
_atom_site_U_iso_or_equiv
_atom_site_adp_type
_atom_site_occupancy
_atom_site_symmetry_multiplicity
_atom_site_calc_flag
_atom_site_refinement_flags
_atom_site_disorder_assembly
_atom_site_disorder_group
Zn1 Zn 0.08469(5) -0.10094(5) 1.46879(4) 0.0483(2) Uani 1 1 d . . .
Zn2 Zn 0.45895(6) 0.37377(5) 1.04078(4) 0.0528(3) Uani 1 1 d . . .
O11 O 0.0271(4) -0.2187(3) 1.3839(3) 0.0663(11) Uani 1 1 d . . .
O12 O -0.1216(4) -0.1238(3) 1.3976(3) 0.0723(12) Uani 1 1 d . . .
C13 C -0.0781(6) -0.2001(5) 1.3638(4) 0.0553(15) Uani 1 1 d . . .
C14 C -0.1512(5) -0.2725(4) 1.2957(4) 0.0516(14) Uani 1 1 d . . .
C15 C -0.2279(5) -0.3512(4) 1.3192(4) 0.0544(14) Uani 1 1 d . . .
C16 C -0.3001(5) -0.4124(4) 1.2560(4) 0.0509(14) Uani 1 1 d . . .
H16A H -0.3514 -0.4644 1.2713 0.061 Uiso 1 1 calc R . .
C17 C -0.2980(4) -0.3985(4) 1.1710(3) 0.0465(13) Uani 1 1 d . . .
C18 C -0.2252(5) -0.3192(4) 1.1485(4) 0.0501(14) Uani 1 1 d . . .
H18A H -0.2253 -0.3086 1.0915 0.060 Uiso 1 1 calc R . .
C19 C -0.1511(5) -0.2544(4) 1.2100(4) 0.0496(13) Uani 1 1 d . . .
C20 C -0.3720(5) -0.4675(5) 1.1034(4) 0.0521(14) Uani 1 1 d . . .
O21 O -0.4309(3) -0.5420(3) 1.1259(2) 0.0644(11) Uani 1 1 d . . .
O22 O -0.3689(3) -0.4516(3) 1.0265(2) 0.0584(10) Uani 1 1 d . . .
C23 C -0.2357(4) -0.3719(4) 1.4099(2) 0.0646(17) Uani 1 1 d G . .
C24 C -0.3475(4) -0.3748(4) 1.4486(3) 0.090(2) Uani 1 1 d G . .
H24A H -0.4161 -0.3633 1.4184 0.108 Uiso 1 1 calc R . .
C25 C -0.3568(6) -0.3948(5) 1.5325(3) 0.120(3) Uani 1 1 d G . .
H25A H -0.4316 -0.3968 1.5584 0.144 Uiso 1 1 calc R . .
C26 C -0.2543(7) -0.4119(4) 1.5776(2) 0.123(4) Uani 1 1 d G . .
H26A H -0.2606 -0.4253 1.6337 0.147 Uiso 1 1 calc R . .
C27 C -0.1425(6) -0.4090(4) 1.5389(3) 0.127(4) Uani 1 1 d G . .
H27A H -0.0739 -0.4205 1.5691 0.152 Uiso 1 1 calc R . .
C28 C -0.1332(4) -0.3890(4) 1.4551(3) 0.089(2) Uani 1 1 d G . .
H28A H -0.0584 -0.3870 1.4292 0.107 Uiso 1 1 calc R . .
C31 C -0.0764(4) -0.1686(3) 1.1821(3) 0.0587(16) Uani 1 1 d G . .
C32 C -0.1318(4) -0.1075(4) 1.1339(3) 0.079(2) Uani 1 1 d G . .
H32A H -0.2145 -0.1189 1.1212 0.095 Uiso 1 1 calc R . .
C33 C -0.0635(6) -0.0293(3) 1.1048(3) 0.109(3) Uani 1 1 d G . .
H33A H -0.1005 0.0116 1.0726 0.131 Uiso 1 1 calc R . .
C34 C 0.0602(6) -0.0122(3) 1.1239(3) 0.115(4) Uani 1 1 d G . .
H34A H 0.1059 0.0402 1.1044 0.138 Uiso 1 1 calc R . .
C35 C 0.1155(4) -0.0733(4) 1.1721(3) 0.101(3) Uani 1 1 d G . .
H35A H 0.1983 -0.0619 1.1848 0.121 Uiso 1 1 calc R . .
C36 C 0.0472(4) -0.1515(4) 1.2012(3) 0.077(2) Uani 1 1 d G . .
H36A H 0.0843 -0.1924 1.2334 0.092 Uiso 1 1 calc R . .
O41 O 0.1461(3) 0.0108(3) 1.4154(2) 0.0556(10) Uani 1 1 d . . .
O42 O -0.0108(3) 0.1036(3) 1.4206(2) 0.0562(10) Uani 1 1 d . . .
C43 C 0.0908(5) 0.0793(4) 1.3933(3) 0.0465(13) Uani 1 1 d . . .
C44 C 0.1479(5) 0.1373(4) 1.3292(3) 0.0428(12) Uani 1 1 d . . .
C45 C 0.2704(5) 0.1348(4) 1.3128(3) 0.0489(13) Uani 1 1 d . . .
H45A H 0.3163 0.0967 1.3423 0.059 Uiso 1 1 calc R . .
C46 C 0.3252(4) 0.1879(4) 1.2531(3) 0.0463(13) Uani 1 1 d . . .
C47 C 0.2540(5) 0.2433(4) 1.2075(3) 0.0451(13) Uani 1 1 d . . .
C48 C 0.1305(5) 0.2452(4) 1.2220(3) 0.0458(13) Uani 1 1 d . . .
C49 C 0.0798(5) 0.1934(4) 1.2844(3) 0.0477(13) Uani 1 1 d . . .
H49A H -0.0016 0.1965 1.2963 0.057 Uiso 1 1 calc R . .
C50 C 0.3141(5) 0.3077(5) 1.1465(4) 0.0513(14) Uani 1 1 d . . .
O51 O 0.3632(3) 0.2629(3) 1.0812(2) 0.0576(10) Uani 1 1 d . . .
O52 O 0.3154(4) 0.3977(3) 1.1635(3) 0.0660(11) Uani 1 1 d . . .
C53 C 0.0546(3) 0.2997(3) 1.1705(2) 0.0525(14) Uani 1 1 d G . .
C54 C 0.0486(4) 0.2774(3) 1.0811(2) 0.0718(18) Uani 1 1 d G . .
H54A H 0.0900 0.2265 1.0531 0.086 Uiso 1 1 calc R . .
C55 C -0.0194(4) 0.3312(4) 1.0335(2) 0.086(2) Uani 1 1 d G . .
H55A H -0.0235 0.3163 0.9737 0.103 Uiso 1 1 calc R . .
C56 C -0.0814(4) 0.4074(4) 1.0753(3) 0.093(3) Uani 1 1 d G . .
H56A H -0.1269 0.4434 1.0435 0.112 Uiso 1 1 calc R . .
C57 C -0.0754(4) 0.4297(3) 1.1647(3) 0.092(3) Uani 1 1 d G . .
H57A H -0.1169 0.4806 1.1927 0.111 Uiso 1 1 calc R . .
C58 C -0.0074(4) 0.3758(3) 1.2123(2) 0.0715(19) Uani 1 1 d G . .
H58A H -0.0034 0.3908 1.2721 0.086 Uiso 1 1 calc R . .
C61 C 0.4592(2) 0.1868(3) 1.2404(3) 0.0543(15) Uani 1 1 d G . .
C62 C 0.5072(4) 0.0962(3) 1.2204(3) 0.0759(19) Uani 1 1 d G . .
H62A H 0.4570 0.0370 1.2170 0.091 Uiso 1 1 calc R . .
C63 C 0.6301(4) 0.0940(3) 1.2055(3) 0.104(3) Uani 1 1 d G . .
H63A H 0.6621 0.0334 1.1921 0.124 Uiso 1 1 calc R . .
C64 C 0.7050(3) 0.1824(4) 1.2105(3) 0.091(2) Uani 1 1 d G . .
H64A H 0.7872 0.1809 1.2005 0.109 Uiso 1 1 calc R . .
C65 C 0.6570(3) 0.2730(3) 1.2305(3) 0.082(2) Uani 1 1 d G . .
H65A H 0.7071 0.3321 1.2339 0.099 Uiso 1 1 calc R . .
C66 C 0.5341(3) 0.2752(3) 1.2454(3) 0.0610(16) Uani 1 1 d G . .
H66A H 0.5020 0.3358 1.2588 0.073 Uiso 1 1 calc R . .
O201 O 0.2489(4) -0.1309(4) 1.5065(3) 0.0757(12) Uiso 1 1 d D . .
H20A H 0.2726 -0.0757 1.5327 0.114 Uiso 1 1 calc R . .
C202 C 0.2777(12) -0.2028(10) 1.5541(8) 0.167(5) Uiso 1 1 d D . .
H20B H 0.3650 -0.2032 1.5551 0.201 Uiso 1 1 calc R . .
H20C H 0.2542 -0.1827 1.6129 0.201 Uiso 1 1 calc R . .
C203 C 0.2290(14) -0.2952(12) 1.5283(11) 0.228(7) Uiso 1 1 d D . .
H20D H 0.2542 -0.3374 1.5673 0.342 Uiso 1 1 calc R . .
H20E H 0.2552 -0.3183 1.4715 0.342 Uiso 1 1 calc R . .
H20F H 0.1423 -0.2969 1.5275 0.342 Uiso 1 1 calc R . .
O301 O 0.5609(4) 0.3054(4) 0.9528(3) 0.0886(14) Uiso 1 1 d D . .
H30A H 0.5934 0.3335 0.9155 0.133 Uiso 1 1 calc R . .
C302 C 0.6328(13) 0.2245(10) 0.9707(10) 0.194(6) Uiso 1 1 d D . .
H30B H 0.7025 0.2217 0.9343 0.232 Uiso 1 1 calc R . .
H30C H 0.6613 0.2367 1.0304 0.232 Uiso 1 1 calc R . .
C303 C 0.5616(13) 0.1386(12) 0.9547(10) 0.211(6) Uiso 1 1 d D . .
H30D H 0.6056 0.0856 0.9681 0.317 Uiso 1 1 calc R . .
H30E H 0.5367 0.1256 0.8949 0.317 Uiso 1 1 calc R . .
H30F H 0.4915 0.1428 0.9895 0.317 Uiso 1 1 calc R . .
O401 O 0.3258(8) 0.0327(7) 1.6083(5) 0.163(3) Uiso 1 1 d D . .
H40A H 0.2628 0.0594 1.6087 0.245 Uiso 1 1 calc R . .
C402 C 0.4182(15) 0.0928(13) 1.5780(12) 0.243(8) Uiso 1 1 d D . .
H40B H 0.3870 0.1407 1.5462 0.291 Uiso 1 1 calc R . .
H40C H 0.4725 0.0540 1.5422 0.291 Uiso 1 1 calc R . .
C403 C 0.4773(17) 0.1409(15) 1.6602(12) 0.264(9) Uiso 1 1 d D . .
H40D H 0.5444 0.1867 1.6493 0.397 Uiso 1 1 calc R . .
H40E H 0.5060 0.0913 1.6902 0.397 Uiso 1 1 calc R . .
H40F H 0.4201 0.1763 1.6948 0.397 Uiso 1 1 calc R . .
O501 O 0.7203(9) 0.4145(7) 0.8755(6) 0.097(3) Uiso 0.60 1 d PD A 1
H50A H 0.6862 0.4605 0.8617 0.146 Uiso 0.60 1 calc PR A 1
C502 C 0.7940(15) 0.3835(14) 0.8147(11) 0.137(6) Uiso 0.60 1 d PD A 1
H50B H 0.8346 0.3277 0.8278 0.164 Uiso 0.60 1 calc PR A 1
H50C H 0.8535 0.4363 0.8033 0.164 Uiso 0.60 1 calc PR A 1
C503 C 0.704(3) 0.354(3) 0.7443(11) 0.208(13) Uiso 0.60 1 d PD A 1
H50D H 0.6258 0.3694 0.7642 0.311 Uiso 0.60 1 calc PR A 1
H50E H 0.7021 0.2839 0.7247 0.311 Uiso 0.60 1 calc PR A 1
H50F H 0.7254 0.3896 0.6976 0.311 Uiso 0.60 1 calc PR A 1
O601 O 0.6550(10) 0.3985(9) 0.8352(7) 0.069(3) Uiso 0.40 1 d PD B 2
H60A H 0.6637 0.3447 0.8501 0.104 Uiso 0.40 1 calc PR B 2
C602 C 0.669(3) 0.391(10) 0.7464(17) 0.52(9) Uiso 0.40 1 d PD B 2
H60B H 0.6381 0.4471 0.7250 0.622 Uiso 0.40 1 calc PR B 2
H60C H 0.6272 0.3302 0.7164 0.622 Uiso 0.40 1 calc PR B 2
C603 C 0.805(2) 0.3931(19) 0.7339(16) 0.111(7) Uiso 0.40 1 d PD B 2
H60D H 0.8295 0.3279 0.7355 0.167 Uiso 0.40 1 calc PR B 2
H60E H 0.8473 0.4396 0.7792 0.167 Uiso 0.40 1 calc PR B 2
H60F H 0.8244 0.4128 0.6793 0.167 Uiso 0.40 1 calc PR B 2

loop_
_atom_site_aniso_label
_atom_site_aniso_U_11
_atom_site_aniso_U_22
_atom_site_aniso_U_33
_atom_site_aniso_U_23
_atom_site_aniso_U_13
_atom_site_aniso_U_12
Zn1 0.0537(4) 0.0483(4) 0.0450(4) 0.0175(3) 0.0089(3) -0.0016(3)
Zn2 0.0595(4) 0.0538(5) 0.0459(4) 0.0201(3) 0.0023(3) -0.0096(3)
O11 0.068(3) 0.068(3) 0.061(3) 0.013(2) -0.004(2) -0.004(2)
O12 0.085(3) 0.061(3) 0.066(3) -0.004(2) -0.007(2) 0.003(2)
C13 0.067(4) 0.052(4) 0.047(3) 0.018(3) 0.008(3) -0.011(3)
C14 0.058(3) 0.049(4) 0.047(3) 0.007(3) 0.001(3) 0.001(3)
C15 0.062(3) 0.047(4) 0.054(4) 0.013(3) 0.002(3) -0.002(3)
C16 0.053(3) 0.049(4) 0.052(4) 0.018(3) 0.002(3) -0.004(3)
C17 0.045(3) 0.049(3) 0.048(3) 0.016(3) 0.000(2) 0.002(2)
C18 0.057(3) 0.050(4) 0.045(3) 0.016(3) 0.004(3) 0.003(3)
C19 0.054(3) 0.045(3) 0.052(4) 0.014(3) 0.010(3) 0.005(3)
C20 0.044(3) 0.062(4) 0.054(4) 0.020(3) 0.003(3) 0.006(3)
O21 0.067(2) 0.072(3) 0.054(2) 0.029(2) -0.0068(19) -0.024(2)
O22 0.063(2) 0.069(3) 0.046(2) 0.022(2) 0.0016(18) -0.001(2)
C23 0.094(5) 0.057(4) 0.040(3) 0.012(3) -0.003(3) -0.015(3)
C24 0.110(6) 0.106(6) 0.060(4) 0.028(4) 0.018(4) 0.011(5)
C25 0.168(9) 0.132(9) 0.070(6) 0.039(6) 0.042(6) 0.021(7)
C26 0.230(12) 0.083(6) 0.050(5) 0.020(4) 0.002(7) -0.024(7)
C27 0.198(10) 0.107(7) 0.077(6) 0.054(5) -0.062(6) -0.031(7)
C28 0.109(6) 0.094(6) 0.065(5) 0.031(4) -0.013(4) -0.016(4)
C31 0.077(4) 0.049(4) 0.047(3) 0.004(3) 0.013(3) -0.006(3)
C32 0.114(6) 0.058(4) 0.070(5) 0.022(4) 0.014(4) 0.004(4)
C33 0.196(10) 0.060(5) 0.076(5) 0.028(4) 0.028(6) 0.001(6)
C34 0.183(10) 0.071(6) 0.074(6) 0.000(5) 0.038(6) -0.050(6)
C35 0.114(6) 0.091(6) 0.082(6) -0.009(5) 0.029(5) -0.042(5)
C36 0.089(5) 0.077(5) 0.058(4) 0.009(3) 0.011(3) -0.023(4)
O41 0.062(2) 0.054(3) 0.054(2) 0.026(2) 0.0092(18) -0.002(2)
O42 0.056(2) 0.066(3) 0.049(2) 0.0191(19) 0.0125(18) -0.0033(19)
C43 0.050(3) 0.047(4) 0.040(3) 0.009(3) 0.004(3) -0.010(3)
C44 0.052(3) 0.040(3) 0.038(3) 0.015(2) 0.010(2) -0.002(2)
C45 0.053(3) 0.047(3) 0.050(3) 0.021(3) 0.004(3) -0.001(3)
C46 0.046(3) 0.045(3) 0.051(3) 0.018(3) 0.008(2) 0.002(2)
C47 0.052(3) 0.042(3) 0.045(3) 0.019(2) 0.008(2) 0.000(2)
C48 0.050(3) 0.048(3) 0.042(3) 0.021(3) 0.009(2) -0.001(2)
C49 0.049(3) 0.049(3) 0.044(3) 0.008(3) 0.007(2) -0.003(3)
C50 0.042(3) 0.063(4) 0.054(4) 0.030(3) 0.002(3) -0.003(3)
O51 0.065(2) 0.065(3) 0.045(2) 0.021(2) 0.0159(19) -0.001(2)
O52 0.074(3) 0.047(3) 0.082(3) 0.031(2) 0.014(2) -0.002(2)
C53 0.045(3) 0.063(4) 0.053(4) 0.026(3) 0.007(3) -0.003(3)
C54 0.082(4) 0.080(5) 0.061(4) 0.025(4) 0.001(3) 0.019(4)
C55 0.083(5) 0.120(7) 0.066(5) 0.043(5) -0.006(4) 0.021(5)
C56 0.058(4) 0.122(7) 0.118(7) 0.067(6) 0.001(4) 0.023(4)
C57 0.080(5) 0.123(7) 0.090(6) 0.036(5) 0.019(4) 0.058(5)
C58 0.069(4) 0.088(5) 0.065(4) 0.027(4) 0.011(3) 0.023(4)
C61 0.053(3) 0.063(4) 0.053(3) 0.027(3) 0.009(3) 0.006(3)
C62 0.061(4) 0.075(5) 0.100(5) 0.029(4) 0.014(4) 0.016(3)
C63 0.070(5) 0.110(7) 0.141(8) 0.031(6) 0.025(5) 0.037(5)
C64 0.049(4) 0.135(8) 0.099(6) 0.048(5) 0.013(4) 0.011(5)
C65 0.051(4) 0.107(6) 0.096(5) 0.051(5) 0.003(3) -0.008(4)
C66 0.053(4) 0.067(4) 0.065(4) 0.023(3) -0.002(3) -0.006(3)

loop_
_geom_bond_atom_site_label_1
_geom_bond_atom_site_label_2
_geom_bond_distance
_geom_bond_site_symmetry_2
_geom_bond_publ_flag
Zn1 O41 1.926(4) . ?
Zn1 O42 1.936(4) 2_558 ?
Zn1 O11 1.973(4) . ?
Zn1 O201 2.008(4) . ?
Zn1 C13 2.563(6) . ?
Zn2 O22 1.943(4) 2_557 ?
Zn2 O21 1.953(4) 1_665 ?
Zn2 O51 1.958(4) . ?
Zn2 O301 1.980(5) . ?
Zn2 C50 2.534(5) . ?
O11 C13 1.265(7) . ?
O12 C13 1.242(7) . ?
C13 C14 1.508(8) . ?
C14 C15 1.404(8) . ?
C14 C19 1.407(8) . ?
C15 C16 1.386(8) . ?
C15 C23 1.498(7) . ?
C16 C17 1.378(7) . ?
C17 C18 1.382(7) . ?
C17 C20 1.486(8) . ?
C18 C19 1.402(8) . ?
C19 C31 1.495(6) . ?
C20 O21 1.256(7) . ?
C20 O22 1.261(6) . ?
O21 Zn2 1.953(4) 1_445 ?
O22 Zn2 1.943(4) 2_557 ?
C23 C24 1.3900 . ?
C23 C28 1.3900 . ?
C24 C25 1.3900 . ?
C25 C26 1.3900 . ?
C26 C27 1.3900 . ?
C27 C28 1.3900 . ?
C31 C32 1.3900 . ?
C31 C36 1.3900 . ?
C32 C33 1.3900 . ?
C33 C34 1.3900 . ?
C34 C35 1.3900 . ?
C35 C36 1.3900 . ?
O41 C43 1.258(7) . ?
O42 C43 1.269(6) . ?
O42 Zn1 1.936(4) 2_558 ?
C43 C44 1.488(7) . ?
C44 C49 1.386(7) . ?
C44 C45 1.391(7) . ?
C45 C46 1.385(7) . ?
C46 C47 1.406(7) . ?
C46 C61 1.505(6) . ?
C47 C48 1.396(7) . ?
C47 C50 1.519(7) . ?
C48 C49 1.390(7) . ?
C48 C53 1.487(6) . ?
C50 O52 1.218(7) . ?
C50 O51 1.271(7) . ?
C53 C54 1.3900 . ?
C53 C58 1.3900 . ?
C54 C55 1.3900 . ?
C55 C56 1.3900 . ?
C56 C57 1.3900 . ?
C57 C58 1.3900 . ?
C61 C62 1.3900 . ?
C61 C66 1.3900 . ?
C62 C63 1.3900 . ?
C63 C64 1.3900 . ?
C64 C65 1.3900 . ?
C65 C66 1.3900 . ?
O201 C202 1.382(11) . ?
C202 C203 1.325(14) . ?
O301 C302 1.484(12) . ?
C302 C303 1.338(14) . ?
O401 C402 1.388(14) . ?
C402 C403 1.469(15) . ?
O501 C502 1.315(13) . ?
C502 C503 1.460(16) . ?
O601 C602 1.40(2) . ?
C602 C603 1.52(2) . ?
